data_7206756
loop_
_publ_author_name
'Constable, Edwin C.'
'Zhang, Guoqi'
'Housecroft, Catherine E.'
'Zampese, Jennifer A.'

_publ_section_title
;
 Zinc(ii) coordination polymers, metallohexacycles and
 metallocapsules---do we understand self-assembly in metallosupramolecular
 chemistry: algorithms or serendipity?
;
_journal_issue 22
_journal_name_full CrystEngComm
_journal_page_first 6864
_journal_paper_doi 10.1039/c1ce05884c
_journal_volume 13
_journal_year 2011
_chemical_formula_moiety 'C138 H90 Cl12 N18 Zn6'
_chemical_formula_sum 'C138 H90 Cl12 N18 Zn6'
_chemical_formula_weight 2818.03
_chemical_name_systematic
;
?
;
_space_group_IT_number 2
_symmetry_cell_setting triclinic
_symmetry_space_group_name_Hall '-P 1'
_symmetry_space_group_name_H-M 'P -1'
_atom_sites_solution_hydrogens geom
_atom_sites_solution_primary direct
_atom_sites_solution_secondary difmap
_audit_creation_method SHELXL-97
_cell_angle_alpha 68.897(19)
_cell_angle_beta 87.31(2)
_cell_angle_gamma 80.27(2)
_cell_formula_units_Z 1
_cell_length_a 8.793(2)
_cell_length_b 23.662(6)
_cell_length_c 24.672(6)
_cell_measurement_reflns_used 4401
_cell_measurement_temperature 173(2)
_cell_measurement_theta_max 36.66
_cell_measurement_theta_min 2.90
_cell_volume 4720(2)
_computing_cell_refinement 'Stoe IPDS'
_computing_data_collection 'Stoe IPDS'
_computing_data_reduction 'Stoe IPDS'
_computing_molecular_graphics 'Bruker SHELXTL'
_computing_publication_material 'Bruker SHELXTL'
_computing_structure_refinement 'SHELXL-97 (Sheldrick, 1997)'
_computing_structure_solution 'SHELXS-97 (Sheldrick, 1990)'
_diffrn_ambient_temperature 173(2)
_diffrn_measured_fraction_theta_full 0.998
_diffrn_measured_fraction_theta_max 0.998
_diffrn_measurement_device_type 'Stoe IPDS'
_diffrn_measurement_method '\w scans'
_diffrn_radiation_monochromator graphite
_diffrn_radiation_source 'fine-focus sealed tube'
_diffrn_radiation_type MoK\a
_diffrn_radiation_wavelength 0.71073
_diffrn_reflns_av_R_equivalents 0.0000
_diffrn_reflns_av_sigmaI/netI 0.0597
_diffrn_reflns_limit_h_max 10
_diffrn_reflns_limit_h_min -10
_diffrn_reflns_limit_k_max 28
_diffrn_reflns_limit_k_min -25
_diffrn_reflns_limit_l_max 29
_diffrn_reflns_limit_l_min -27
_diffrn_reflns_number 16722
_diffrn_reflns_theta_full 25.05
_diffrn_reflns_theta_max 25.05
_diffrn_reflns_theta_min 1.68
_exptl_absorpt_coefficient_mu 0.960
_exptl_absorpt_correction_T_max 0.9101
_exptl_absorpt_correction_T_min 0.7300
_exptl_absorpt_correction_type multi-scan
_exptl_absorpt_process_details '(Blessing 1951)'
_exptl_crystal_colour colourless
_exptl_crystal_density_diffrn 0.991
_exptl_crystal_density_method 'not measured'
_exptl_crystal_description block
_exptl_crystal_F_000 1428
_exptl_crystal_size_max 0.35
_exptl_crystal_size_mid 0.18
_exptl_crystal_size_min 0.10
_platon_squeeze_details
;
;
_refine_diff_density_max 2.456
_refine_diff_density_min -1.047
_refine_diff_density_rms 0.101
_refine_ls_extinction_method none
_refine_ls_goodness_of_fit_ref 1.040
_refine_ls_hydrogen_treatment constr
_refine_ls_matrix_type full
_refine_ls_number_parameters 785
_refine_ls_number_reflns 16722
_refine_ls_number_restraints 0
_refine_ls_restrained_S_all 1.040
_refine_ls_R_factor_all 0.0885
_refine_ls_R_factor_gt 0.0816
_refine_ls_shift/su_max 0.002
_refine_ls_shift/su_mean 0.000
_refine_ls_structure_factor_coef Fsqd
_refine_ls_weighting_details 'calc w=1/[\s^2^(Fo^2^)+(0.1471P)^2^+4.8540P] where P=(Fo^2^+2Fc^2^)/3'
_refine_ls_weighting_scheme calc
_refine_ls_wR_factor_gt 0.2271
_refine_ls_wR_factor_ref 0.2349
_reflns_number_gt 14711
_reflns_number_total 16722
_reflns_threshold_expression >2sigma(I)
_cod_duplicate_entry 7206755
_cod_data_source_file c1ce05884c.txt
_cod_data_source_block squeeze
_cod_depositor_comments
;
The following automatic conversions were performed:

'_symmetry_cell_setting' value 'Triclinic' changed to 'triclinic'
according to /home/saulius/struct/CIF-dictionaries/cif_core.dic
dictionary named 'cif_core.dic' version 2.4.1 from 2010-06-29.

Automatic conversion script
Id: cif_fix_values 1715 2011-07-08 13:25:40Z adriana 
;
_cod_original_cell_volume 4719(2)
_cod_original_sg_symbol_Hall -P1
_cod_original_sg_symbol_H-M P-1
_cod_database_code 7206756

loop_
_symmetry_equiv_pos_as_xyz
'x, y, z'
'-x, -y, -z'

loop_
_atom_site_label
_atom_site_type_symbol
_atom_site_fract_x
_atom_site_fract_y
_atom_site_fract_z
_atom_site_U_iso_or_equiv
_atom_site_adp_type
_atom_site_occupancy
_atom_site_symmetry_multiplicity
_atom_site_calc_flag
_atom_site_refinement_flags
Zn1 Zn 0.01360(7) 0.50307(3) 0.68114(2) 0.05455(18) Uani 1 1 d .
Cl1 Cl 0.02823(18) 0.40388(7) 0.69715(6) 0.0681(4) Uani 1 1 d .
Cl2 Cl -0.20947(16) 0.56465(8) 0.64934(6) 0.0712(4) Uani 1 1 d .
Zn2 Zn 0.32103(6) 0.62991(2) 0.15015(2) 0.04608(16) Uani 1 1 d .
Cl3 Cl 0.17733(16) 0.55675(6) 0.17149(5) 0.0571(3) Uani 1 1 d .
Cl4 Cl 0.48659(16) 0.64414(6) 0.07796(5) 0.0596(3) Uani 1 1 d .
Zn3 Zn 0.37368(6) 1.19749(2) -0.01431(3) 0.05230(17) Uani 1 1 d .
Cl5 Cl 0.40431(17) 1.20958(7) -0.10743(6) 0.0658(3) Uani 1 1 d .
N1 N 0.1785(5) 0.5320(2) 0.62029(17) 0.0564(10) Uani 1 1 d .
N2 N 0.4723(5) 0.5936(2) 0.43584(17) 0.0528(9) Uani 1 1 d .
N3 N 0.4213(5) 0.6190(2) 0.22727(17) 0.0527(9) Uani 1 1 d .
C1 C 0.2953(7) 0.5575(3) 0.6292(2) 0.0694(16) Uani 1 1 d .
H1A H 0.3012 0.5621 0.6658 0.083 Uiso 1 1 calc R
C2 C 0.4066(6) 0.5775(3) 0.5898(2) 0.0557(12) Uani 1 1 d .
H2A H 0.4857 0.5962 0.5980 0.067 Uiso 1 1 calc R
C3 C 0.3983(6) 0.5690(2) 0.5355(2) 0.0522(11) Uani 1 1 d .
C4 C 0.2791(6) 0.5429(2) 0.5264(2) 0.0562(12) Uani 1 1 d .
H4A H 0.2711 0.5371 0.4906 0.067 Uiso 1 1 calc R
C5 C 0.1715(6) 0.5252(3) 0.5681(2) 0.0581(12) Uani 1 1 d .
H5A H 0.0893 0.5076 0.5604 0.070 Uiso 1 1 calc R
Cl6 Cl 0.57778(16) 1.16788(7) 0.04456(7) 0.0695(4) Uani 1 1 d .
C6 C 0.5130(6) 0.5916(2) 0.4886(2) 0.0543(11) Uani 1 1 d .
C7 C 0.6457(6) 0.6106(3) 0.4983(2) 0.0580(12) Uani 1 1 d .
H7A H 0.6714 0.6069 0.5366 0.070 Uiso 1 1 calc R
C8 C 0.7420(6) 0.6352(3) 0.4525(2) 0.0554(11) Uani 1 1 d .
C9 C 0.6972(6) 0.6384(3) 0.3972(2) 0.0541(11) Uani 1 1 d .
H9A H 0.7569 0.6559 0.3641 0.065 Uiso 1 1 calc R
C10 C 0.5651(6) 0.6160(2) 0.3915(2) 0.0517(11) Uani 1 1 d .
C11 C 0.3740(6) 0.5805(3) 0.2776(2) 0.0571(12) Uani 1 1 d .
H11A H 0.3080 0.5531 0.2764 0.069 Uiso 1 1 calc R
C12 C 0.4179(6) 0.5795(3) 0.3310(2) 0.0571(12) Uani 1 1 d .
H12A H 0.3782 0.5532 0.3657 0.068 Uiso 1 1 calc R
C13 C 0.5189(6) 0.6166(2) 0.3340(2) 0.0533(11) Uani 1 1 d .
C14 C 0.5705(7) 0.6554(3) 0.2815(2) 0.0611(13) Uani 1 1 d .
H14A H 0.6411 0.6816 0.2817 0.073 Uiso 1 1 calc R
C15 C 0.5190(6) 0.6556(2) 0.2296(2) 0.0542(11) Uani 1 1 d .
H15A H 0.5540 0.6826 0.1943 0.065 Uiso 1 1 calc R
C16 C 0.8821(6) 0.6582(3) 0.4600(2) 0.0604(12) Uani 1 1 d .
C17 C 0.8937(8) 0.6799(3) 0.5051(3) 0.0757(16) Uani 1 1 d .
H17A H 0.8125 0.6780 0.5322 0.091 Uiso 1 1 calc R
C18 C 1.0237(9) 0.7042(4) 0.5109(3) 0.086(2) Uani 1 1 d .
H18A H 1.0294 0.7193 0.5415 0.103 Uiso 1 1 calc R
C19 C 1.1439(7) 0.7065(3) 0.4724(3) 0.0742(16) Uani 1 1 d .
C20 C 1.1327(7) 0.6844(3) 0.4282(3) 0.0667(14) Uani 1 1 d .
H20A H 1.2149 0.6857 0.4017 0.080 Uiso 1 1 calc R
C21 C 1.0043(6) 0.6606(3) 0.4219(2) 0.0602(12) Uani 1 1 d .
H21A H 0.9997 0.6457 0.3911 0.072 Uiso 1 1 calc R
C22 C 1.2766(9) 0.7314(3) 0.4795(4) 0.089(2) Uani 1 1 d .
C23 C 1.3866(10) 0.7503(5) 0.4847(4) 0.114(3) Uani 1 1 d .
H23 H 1.4766 0.7657 0.4890 0.137 Uiso 1 1 calc R
N4 N 0.1832(4) 0.71282(18) 0.13451(17) 0.0493(9) Uani 1 1 d .
N5 N 0.0131(5) 0.93701(18) 0.09018(19) 0.0526(9) Uani 1 1 d .
N6 N 0.2311(5) 1.13243(19) 0.0170(2) 0.0553(10) Uani 1 1 d .
C24 C 0.2216(6) 0.7645(2) 0.0947(2) 0.0552(12) Uani 1 1 d .
H24A H 0.3074 0.7609 0.0707 0.066 Uiso 1 1 calc R
C25 C 0.1441(6) 0.8215(2) 0.0873(2) 0.0568(12) Uani 1 1 d .
H25A H 0.1752 0.8566 0.0585 0.068 Uiso 1 1 calc R
C26 C 0.0180(5) 0.8280(2) 0.1225(2) 0.0498(10) Uani 1 1 d .
C27 C -0.0236(6) 0.7752(2) 0.1625(2) 0.0570(12) Uani 1 1 d .
H27A H -0.1105 0.7775 0.1864 0.068 Uiso 1 1 calc R
C28 C 0.0615(6) 0.7190(2) 0.1675(2) 0.0550(11) Uani 1 1 d .
H28A H 0.0324 0.6831 0.1958 0.066 Uiso 1 1 calc R
C29 C -0.0655(6) 0.8908(2) 0.1153(2) 0.0503(10) Uani 1 1 d .
C30 C -0.2145(5) 0.8993(2) 0.1347(2) 0.0530(11) Uani 1 1 d .
H30A H -0.2651 0.8651 0.1537 0.064 Uiso 1 1 calc R
C31 C -0.2897(6) 0.9586(2) 0.1261(2) 0.0538(11) Uani 1 1 d .
C32 C -0.2087(6) 1.0062(2) 0.0991(2) 0.0547(11) Uani 1 1 d .
H32A H -0.2576 1.0474 0.0910 0.066 Uiso 1 1 calc R
C33 C -0.0566(6) 0.9941(2) 0.0838(2) 0.0519(11) Uani 1 1 d .
C34 C 0.2773(6) 1.0751(2) 0.0180(2) 0.0563(12) Uani 1 1 d .
H34A H 0.3783 1.0647 0.0053 0.068 Uiso 1 1 calc R
C35 C 0.1839(6) 1.0306(2) 0.0368(2) 0.0523(11) Uani 1 1 d .
H35A H 0.2192 0.9912 0.0348 0.063 Uiso 1 1 calc R
C36 C 0.0407(6) 1.0426(2) 0.0585(2) 0.0524(11) Uani 1 1 d .
C37 C -0.0089(5) 1.1045(2) 0.0620(3) 0.0613(15) Uani 1 1 d .
H37A H -0.1018 1.1149 0.0800 0.074 Uiso 1 1 calc R
C38 C 0.0892(6) 1.1445(2) 0.0375(3) 0.0687(15) Uani 1 1 d .
H38A H 0.0543 1.1858 0.0343 0.082 Uiso 1 1 calc R
C39 C -0.4512(6) 0.9688(2) 0.1466(2) 0.0583(12) Uani 1 1 d .
C40 C -0.5480(6) 0.9267(2) 0.1530(2) 0.0558(12) Uani 1 1 d .
H40A H -0.5128 0.8916 0.1430 0.067 Uiso 1 1 calc R
C41 C -0.6965(6) 0.9351(3) 0.1740(3) 0.0639(13) Uani 1 1 d .
H41A H -0.7618 0.9057 0.1782 0.077 Uiso 1 1 calc R
C42 C -0.7493(6) 0.9861(3) 0.1886(2) 0.0637(13) Uani 1 1 d .
C43 C -0.6532(7) 1.0281(3) 0.1820(3) 0.0739(16) Uani 1 1 d .
H43A H -0.6890 1.0634 0.1917 0.089 Uiso 1 1 calc R
C44 C -0.5054(7) 1.0200(3) 0.1614(3) 0.0707(15) Uani 1 1 d .
H44A H -0.4405 1.0496 0.1573 0.085 Uiso 1 1 calc R
C45 C -0.9043(7) 0.9952(3) 0.2110(3) 0.0756(16) Uani 1 1 d .
N7 N 0.2393(4) 1.27160(18) -0.00478(17) 0.0488(9) Uani 1 1 d .
N8 N -0.0607(5) 1.42495(19) 0.07215(18) 0.0517(9) Uani 1 1 d .
N9 N -0.0847(5) 1.4821(2) 0.24841(17) 0.0536(9) Uani 1 1 d .
C46 C -1.0293(9) 1.0025(4) 0.2280(4) 0.104(3) Uani 1 1 d .
H46 H -1.1313 1.0084 0.2418 0.125 Uiso 1 1 calc R
C47 C 0.2461(8) 1.2859(3) 0.0428(3) 0.0724(17) Uani 1 1 d .
H47A H 0.3243 1.2630 0.0712 0.087 Uiso 1 1 calc R
C48 C 0.1448(7) 1.3321(3) 0.0523(3) 0.0725(16) Uani 1 1 d .
H48A H 0.1483 1.3385 0.0880 0.087 Uiso 1 1 calc R
C49 C 0.0382(6) 1.3692(2) 0.0101(2) 0.0517(11) Uani 1 1 d .
C50 C 0.0399(8) 1.3579(3) -0.0403(3) 0.0728(17) Uani 1 1 d .
H50A H -0.0277 1.3839 -0.0715 0.087 Uiso 1 1 calc R
C51 C 0.1395(7) 1.3089(3) -0.0461(2) 0.0655(14) Uani 1 1 d .
H51A H 0.1367 1.3014 -0.0814 0.079 Uiso 1 1 calc R
C52 C -0.0707(6) 1.4212(2) 0.0191(2) 0.0513(11) Uani 1 1 d .
C53 C -0.1729(6) 1.4611(2) -0.0233(2) 0.0525(11) Uani 1 1 d .
H53A H -0.1758 1.4563 -0.0599 0.063 Uiso 1 1 calc R
C54 C -0.2722(5) 1.5086(2) -0.0134(2) 0.0487(10) Uani 1 1 d .
C55 C -0.2618(6) 1.5120(2) 0.0421(2) 0.0522(11) Uani 1 1 d .
H55A H -0.3286 1.5429 0.0517 0.063 Uiso 1 1 calc R
C56 C -0.1552(5) 1.4708(2) 0.0827(2) 0.0496(10) Uani 1 1 d .
C57 C -0.0107(8) 1.4349(3) 0.2335(2) 0.0676(15) Uani 1 1 d .
H57A H 0.0574 1.4032 0.2611 0.081 Uiso 1 1 calc R
C58 C -0.0299(7) 1.4309(3) 0.1804(3) 0.0695(15) Uani 1 1 d .
H58A H 0.0309 1.3988 0.1706 0.083 Uiso 1 1 calc R
C59 C -0.1369(6) 1.4733(2) 0.1408(2) 0.0551(11) Uani 1 1 d .
C60 C -0.2191(6) 1.5199(3) 0.1579(2) 0.0644(14) Uani 1 1 d .
H60A H -0.2965 1.5496 0.1329 0.077 Uiso 1 1 calc R
C61 C -0.1875(6) 1.5228(3) 0.2110(2) 0.0618(13) Uani 1 1 d .
H61A H -0.2425 1.5557 0.2211 0.074 Uiso 1 1 calc R
C62 C -0.3830(6) 1.5527(2) -0.0584(2) 0.0522(11) Uani 1 1 d .
C63 C -0.3929(8) 1.5479(3) -0.1120(3) 0.0779(18) Uani 1 1 d .
H63A H -0.3265 1.5160 -0.1202 0.093 Uiso 1 1 calc R
C64 C -0.4969(10) 1.5882(3) -0.1541(3) 0.090(2) Uani 1 1 d .
H64A H -0.5011 1.5836 -0.1906 0.108 Uiso 1 1 calc R
C65 C -0.5936(7) 1.6346(3) -0.1438(3) 0.0754(17) Uani 1 1 d .
C67 C -0.4866(7) 1.5984(3) -0.0477(3) 0.0706(15) Uani 1 1 d .
H67A H -0.4870 1.6018 -0.0105 0.085 Uiso 1 1 calc R
C66 C -0.5893(8) 1.6390(3) -0.0901(3) 0.0762(17) Uani 1 1 d .
H66A H -0.6580 1.6704 -0.0819 0.091 Uiso 1 1 calc R
C68 C -0.7062(10) 1.6763(4) -0.1870(4) 0.101(3) Uani 1 1 d .
C69 C -0.7987(15) 1.7094(5) -0.2217(6) 0.155(5) Uani 1 1 d .
H69 H -0.8737 1.7362 -0.2497 0.186 Uiso 1 1 calc R

loop_
_atom_site_aniso_label
_atom_site_aniso_U_11
_atom_site_aniso_U_22
_atom_site_aniso_U_33
_atom_site_aniso_U_23
_atom_site_aniso_U_13
_atom_site_aniso_U_12
Zn1 0.0500(3) 0.0717(4) 0.0435(3) -0.0216(3) -0.0031(2) -0.0110(3)
Cl1 0.0718(8) 0.0765(9) 0.0665(8) -0.0375(7) 0.0132(6) -0.0166(7)
Cl2 0.0569(7) 0.0907(10) 0.0568(7) -0.0163(7) -0.0123(6) -0.0066(7)
Zn2 0.0468(3) 0.0466(3) 0.0441(3) -0.0186(2) -0.0068(2) 0.0016(2)
Cl3 0.0675(8) 0.0569(7) 0.0509(6) -0.0220(5) -0.0043(5) -0.0135(6)
Cl4 0.0655(8) 0.0558(7) 0.0531(6) -0.0204(5) 0.0069(5) 0.0023(6)
Zn3 0.0442(3) 0.0427(3) 0.0680(4) -0.0199(3) 0.0008(2) -0.0016(2)
Cl5 0.0708(8) 0.0655(8) 0.0723(8) -0.0359(7) 0.0089(6) -0.0179(6)
N1 0.054(2) 0.074(3) 0.043(2) -0.0233(19) -0.0009(17) -0.008(2)
N2 0.047(2) 0.065(2) 0.046(2) -0.0199(18) -0.0032(17) -0.0065(18)
N3 0.049(2) 0.062(2) 0.042(2) -0.0182(18) -0.0036(16) 0.0054(19)
C1 0.059(3) 0.112(5) 0.044(3) -0.031(3) 0.004(2) -0.027(3)
C2 0.042(2) 0.082(4) 0.044(2) -0.021(2) -0.0018(19) -0.015(2)
C3 0.048(3) 0.061(3) 0.043(2) -0.014(2) -0.0041(19) -0.005(2)
C4 0.061(3) 0.065(3) 0.042(2) -0.019(2) 0.001(2) -0.009(2)
C5 0.062(3) 0.067(3) 0.045(2) -0.020(2) -0.005(2) -0.009(2)
Cl6 0.0489(7) 0.0608(7) 0.0823(9) -0.0097(6) -0.0089(6) 0.0026(6)
C6 0.049(3) 0.067(3) 0.043(2) -0.019(2) -0.001(2) -0.002(2)
C7 0.055(3) 0.077(3) 0.043(2) -0.021(2) -0.003(2) -0.011(2)
C8 0.048(3) 0.071(3) 0.050(3) -0.026(2) -0.005(2) -0.007(2)
C9 0.045(2) 0.071(3) 0.046(2) -0.022(2) 0.0014(19) -0.007(2)
C10 0.052(3) 0.060(3) 0.041(2) -0.019(2) -0.003(2) -0.003(2)
C11 0.063(3) 0.067(3) 0.043(2) -0.018(2) -0.003(2) -0.017(2)
C12 0.055(3) 0.067(3) 0.051(3) -0.020(2) -0.003(2) -0.016(2)
C13 0.051(3) 0.065(3) 0.042(2) -0.019(2) -0.0055(19) -0.002(2)
C14 0.064(3) 0.078(4) 0.050(3) -0.027(2) 0.000(2) -0.026(3)
C15 0.055(3) 0.064(3) 0.045(2) -0.021(2) -0.006(2) -0.010(2)
C16 0.054(3) 0.072(3) 0.051(3) -0.017(2) -0.008(2) -0.008(2)
C17 0.072(4) 0.100(5) 0.072(4) -0.043(3) 0.011(3) -0.033(3)
C18 0.090(5) 0.113(5) 0.075(4) -0.048(4) -0.004(3) -0.038(4)
C19 0.062(3) 0.077(4) 0.078(4) -0.015(3) -0.014(3) -0.020(3)
C20 0.057(3) 0.065(3) 0.070(3) -0.017(3) -0.005(3) -0.005(3)
C21 0.050(3) 0.073(3) 0.057(3) -0.023(2) -0.005(2) -0.009(2)
C22 0.086(5) 0.079(4) 0.101(5) -0.025(4) -0.021(4) -0.019(4)
C23 0.086(5) 0.123(7) 0.139(8) -0.038(6) -0.023(5) -0.043(5)
N4 0.046(2) 0.049(2) 0.053(2) -0.0216(17) -0.0014(17) -0.0006(17)
N5 0.046(2) 0.045(2) 0.065(2) -0.0191(18) -0.0050(18) 0.0010(17)
N6 0.047(2) 0.046(2) 0.071(3) -0.0213(19) -0.0011(19) -0.0032(17)
C24 0.053(3) 0.040(2) 0.069(3) -0.019(2) 0.009(2) -0.003(2)
C25 0.045(2) 0.055(3) 0.065(3) -0.018(2) 0.004(2) -0.004(2)
C26 0.046(2) 0.044(2) 0.061(3) -0.021(2) -0.003(2) -0.0045(19)
C27 0.053(3) 0.049(3) 0.065(3) -0.019(2) 0.004(2) 0.001(2)
C28 0.058(3) 0.044(2) 0.057(3) -0.015(2) 0.008(2) -0.005(2)
C29 0.047(2) 0.043(2) 0.059(3) -0.019(2) -0.006(2) -0.001(2)
C30 0.044(2) 0.047(2) 0.064(3) -0.014(2) -0.007(2) -0.007(2)
C31 0.051(3) 0.046(2) 0.062(3) -0.018(2) -0.006(2) -0.004(2)
C32 0.055(3) 0.042(2) 0.064(3) -0.017(2) -0.004(2) -0.002(2)
C33 0.048(2) 0.038(2) 0.069(3) -0.019(2) -0.003(2) -0.0044(19)
C34 0.055(3) 0.045(3) 0.065(3) -0.018(2) -0.001(2) -0.003(2)
C35 0.054(3) 0.043(2) 0.057(3) -0.016(2) 0.000(2) -0.003(2)
C36 0.048(2) 0.045(2) 0.063(3) -0.022(2) -0.011(2) 0.003(2)
C37 0.029(2) 0.032(2) 0.102(4) 0.001(2) -0.003(2) -0.0057(17)
C38 0.049(3) 0.045(3) 0.106(5) -0.024(3) 0.007(3) -0.001(2)
C39 0.053(3) 0.049(3) 0.070(3) -0.020(2) 0.001(2) -0.001(2)
C40 0.041(2) 0.051(3) 0.069(3) -0.018(2) -0.008(2) 0.000(2)
C41 0.044(3) 0.075(4) 0.071(3) -0.025(3) -0.001(2) -0.007(2)
C42 0.048(3) 0.072(3) 0.062(3) -0.019(3) 0.007(2) 0.000(2)
C43 0.070(4) 0.056(3) 0.088(4) -0.026(3) 0.015(3) 0.008(3)
C44 0.063(3) 0.057(3) 0.097(4) -0.036(3) 0.015(3) -0.008(3)
C45 0.054(3) 0.084(4) 0.083(4) -0.027(3) 0.008(3) -0.003(3)
N7 0.043(2) 0.049(2) 0.053(2) -0.0178(17) -0.0030(16) -0.0028(16)
N8 0.046(2) 0.056(2) 0.054(2) -0.0220(18) -0.0019(17) -0.0049(18)
N9 0.053(2) 0.064(2) 0.046(2) -0.0217(18) -0.0021(17) -0.0086(19)
C46 0.072(5) 0.133(7) 0.098(5) -0.040(5) 0.014(4) 0.000(4)
C47 0.079(4) 0.069(3) 0.071(3) -0.036(3) -0.033(3) 0.021(3)
C48 0.073(4) 0.080(4) 0.064(3) -0.036(3) -0.022(3) 0.020(3)
C49 0.047(2) 0.048(2) 0.059(3) -0.020(2) -0.005(2) -0.003(2)
C50 0.086(4) 0.067(3) 0.062(3) -0.034(3) -0.023(3) 0.030(3)
C51 0.073(3) 0.065(3) 0.059(3) -0.031(3) -0.014(3) 0.013(3)
C52 0.056(3) 0.046(2) 0.053(3) -0.021(2) -0.002(2) -0.004(2)
C53 0.055(3) 0.054(3) 0.050(2) -0.023(2) -0.002(2) -0.001(2)
C54 0.043(2) 0.051(3) 0.054(3) -0.022(2) -0.0026(19) -0.007(2)
C55 0.049(3) 0.053(3) 0.056(3) -0.024(2) -0.003(2) -0.002(2)
C56 0.043(2) 0.054(3) 0.052(3) -0.021(2) -0.0004(19) -0.005(2)
C57 0.087(4) 0.056(3) 0.058(3) -0.025(2) -0.022(3) 0.009(3)
C58 0.075(4) 0.064(3) 0.068(3) -0.031(3) -0.017(3) 0.015(3)
C59 0.051(3) 0.063(3) 0.052(3) -0.024(2) -0.006(2) -0.001(2)
C60 0.056(3) 0.076(4) 0.060(3) -0.034(3) -0.016(2) 0.016(3)
C61 0.057(3) 0.078(4) 0.055(3) -0.037(3) -0.012(2) 0.010(3)
C62 0.049(3) 0.053(3) 0.053(3) -0.018(2) -0.010(2) -0.003(2)
C63 0.078(4) 0.085(4) 0.067(3) -0.035(3) -0.020(3) 0.018(3)
C64 0.108(5) 0.084(4) 0.068(4) -0.025(3) -0.035(4) 0.015(4)
C65 0.066(4) 0.068(4) 0.079(4) -0.013(3) -0.027(3) 0.003(3)
C67 0.074(4) 0.069(3) 0.064(3) -0.028(3) -0.015(3) 0.012(3)
C66 0.075(4) 0.056(3) 0.087(4) -0.023(3) -0.014(3) 0.016(3)
C68 0.092(5) 0.090(5) 0.106(6) -0.022(4) -0.048(5) 0.006(4)
C69 0.151(10) 0.118(8) 0.167(10) -0.019(7) -0.098(9) 0.013(7)

loop_
_atom_type_symbol
_atom_type_description
_atom_type_scat_dispersion_real
_atom_type_scat_dispersion_imag
_atom_type_scat_source
C C 0.0033 0.0016 'International Tables Vol C Tables 4.2.6.8 and 6.1.1.4'
H H 0.0000 0.0000 'International Tables Vol C Tables 4.2.6.8 and 6.1.1.4'
N N 0.0061 0.0033 'International Tables Vol C Tables 4.2.6.8 and 6.1.1.4'
Cl Cl 0.1484 0.1585 'International Tables Vol C Tables 4.2.6.8 and 6.1.1.4'
Zn Zn 0.2839 1.4301 'International Tables Vol C Tables 4.2.6.8 and 6.1.1.4'

loop_
_geom_angle_atom_site_label_1
_geom_angle_atom_site_label_2
_geom_angle_atom_site_label_3
_geom_angle
_geom_angle_site_symmetry_1
_geom_angle_site_symmetry_3
N9 Zn1 N1 103.70(17) 2_576 .
N9 Zn1 Cl1 112.03(13) 2_576 .
N1 Zn1 Cl1 105.16(14) . .
N9 Zn1 Cl2 108.15(13) 2_576 .
N1 Zn1 Cl2 108.31(13) . .
Cl1 Zn1 Cl2 118.39(7) . .
N4 Zn2 N3 99.78(16) . .
N4 Zn2 Cl3 109.79(12) . .
N3 Zn2 Cl3 105.27(13) . .
N4 Zn2 Cl4 105.84(12) . .
N3 Zn2 Cl4 112.78(13) . .
Cl3 Zn2 Cl4 121.30(5) . .
N7 Zn3 N6 101.06(16) . .
N7 Zn3 Cl6 110.07(12) . .
N6 Zn3 Cl6 107.70(13) . .
N7 Zn3 Cl5 111.27(12) . .
N6 Zn3 Cl5 105.03(13) . .
Cl6 Zn3 Cl5 119.82(7) . .
C1 N1 C5 117.3(5) . .
C1 N1 Zn1 123.3(3) . .
C5 N1 Zn1 119.5(4) . .
C10 N2 C6 117.5(4) . .
C15 N3 C11 118.2(4) . .
C15 N3 Zn2 120.8(3) . .
C11 N3 Zn2 120.4(4) . .
N1 C1 C2 124.9(5) . .
N1 C1 H1A 117.5 . .
C2 C1 H1A 117.5 . .
C1 C2 C3 116.8(5) . .
C1 C2 H2A 121.6 . .
C3 C2 H2A 121.6 . .
C4 C3 C2 118.2(5) . .
C4 C3 C6 121.3(4) . .
C2 C3 C6 120.5(5) . .
C5 C4 C3 121.0(5) . .
C5 C4 H4A 119.5 . .
C3 C4 H4A 119.5 . .
N1 C5 C4 121.8(5) . .
N1 C5 H5A 119.1 . .
C4 C5 H5A 119.1 . .
N2 C6 C7 122.8(5) . .
N2 C6 C3 114.2(4) . .
C7 C6 C3 122.9(4) . .
C6 C7 C8 120.5(5) . .
C6 C7 H7A 119.8 . .
C8 C7 H7A 119.8 . .
C7 C8 C9 116.5(5) . .
C7 C8 C16 122.9(5) . .
C9 C8 C16 120.7(5) . .
C10 C9 C8 119.4(5) . .
C10 C9 H9A 120.3 . .
C8 C9 H9A 120.3 . .
N2 C10 C9 123.2(4) . .
N2 C10 C13 116.3(4) . .
C9 C10 C13 120.5(4) . .
N3 C11 C12 122.4(5) . .
N3 C11 H11A 118.8 . .
C12 C11 H11A 118.8 . .
C13 C12 C11 119.9(5) . .
C13 C12 H12A 120.0 . .
C11 C12 H12A 120.0 . .
C12 C13 C14 117.4(4) . .
C12 C13 C10 120.0(5) . .
C14 C13 C10 122.6(5) . .
C15 C14 C13 120.0(5) . .
C15 C14 H14A 120.0 . .
C13 C14 H14A 120.0 . .
N3 C15 C14 122.0(5) . .
N3 C15 H15A 119.0 . .
C14 C15 H15A 119.0 . .
C21 C16 C17 118.1(5) . .
C21 C16 C8 121.5(5) . .
C17 C16 C8 120.4(5) . .
C16 C17 C18 120.7(6) . .
C16 C17 H17A 119.6 . .
C18 C17 H17A 119.6 . .
C19 C18 C17 120.3(6) . .
C19 C18 H18A 119.8 . .
C17 C18 H18A 119.8 . .
C20 C19 C18 118.7(6) . .
C20 C19 C22 122.0(7) . .
C18 C19 C22 119.3(7) . .
C19 C20 C21 121.4(6) . .
C19 C20 H20A 119.3 . .
C21 C20 H20A 119.3 . .
C20 C21 C16 120.7(5) . .
C20 C21 H21A 119.6 . .
C16 C21 H21A 119.6 . .
C23 C22 C19 177.9(10) . .
C22 C23 H23 180.0 . .
C28 N4 C24 117.3(4) . .
C28 N4 Zn2 121.3(3) . .
C24 N4 Zn2 121.1(3) . .
C29 N5 C33 118.1(4) . .
C34 N6 C38 116.7(5) . .
C34 N6 Zn3 120.5(4) . .
C38 N6 Zn3 122.8(3) . .
N4 C24 C25 123.4(5) . .
N4 C24 H24A 118.3 . .
C25 C24 H24A 118.3 . .
C24 C25 C26 119.2(5) . .
C24 C25 H25A 120.4 . .
C26 C25 H25A 120.4 . .
C27 C26 C25 117.6(4) . .
C27 C26 C29 123.1(4) . .
C25 C26 C29 119.4(4) . .
C28 C27 C26 119.6(5) . .
C28 C27 H27A 120.2 . .
C26 C27 H27A 120.2 . .
N4 C28 C27 122.8(5) . .
N4 C28 H28A 118.6 . .
C27 C28 H28A 118.6 . .
N5 C29 C30 122.9(4) . .
N5 C29 C26 116.2(4) . .
C30 C29 C26 120.9(4) . .
C29 C30 C31 119.2(5) . .
C29 C30 H30A 120.4 . .
C31 C30 H30A 120.4 . .
C32 C31 C30 117.5(5) . .
C32 C31 C39 122.5(4) . .
C30 C31 C39 120.0(5) . .
C31 C32 C33 120.3(4) . .
C31 C32 H32A 119.9 . .
C33 C32 H32A 119.9 . .
N5 C33 C32 121.8(4) . .
N5 C33 C36 115.1(4) . .
C32 C33 C36 123.2(4) . .
N6 C34 C35 122.5(5) . .
N6 C34 H34A 118.7 . .
C35 C34 H34A 118.7 . .
C36 C35 C34 120.7(5) . .
C36 C35 H35A 119.6 . .
C34 C35 H35A 119.6 . .
C35 C36 C33 121.8(4) . .
C35 C36 C37 117.9(5) . .
C33 C36 C37 120.0(4) . .
C38 C37 C36 114.4(5) . .
C38 C37 H37A 122.8 . .
C36 C37 H37A 122.8 . .
N6 C38 C37 127.3(5) . .
N6 C38 H38A 116.3 . .
C37 C38 H38A 116.3 . .
C40 C39 C44 118.6(5) . .
C40 C39 C31 120.7(5) . .
C44 C39 C31 120.7(5) . .
C39 C40 C41 120.8(5) . .
C39 C40 H40A 119.6 . .
C41 C40 H40A 119.6 . .
C42 C41 C40 120.2(5) . .
C42 C41 H41A 119.9 . .
C40 C41 H41A 119.9 . .
C43 C42 C41 118.9(5) . .
C43 C42 C45 120.3(6) . .
C41 C42 C45 120.8(6) . .
C42 C43 C44 121.3(5) . .
C42 C43 H43A 119.4 . .
C44 C43 H43A 119.4 . .
C43 C44 C39 120.2(6) . .
C43 C44 H44A 119.9 . .
C39 C44 H44A 119.9 . .
C46 C45 C42 178.7(8) . .
C51 N7 C47 116.6(4) . .
C51 N7 Zn3 121.0(3) . .
C47 N7 Zn3 122.4(3) . .
C56 N8 C52 117.4(4) . .
C61 N9 C57 117.2(4) . .
C61 N9 Zn1 121.4(4) . 2_576
C57 N9 Zn1 120.6(3) . 2_576
C45 C46 H46 180.0 . .
N7 C47 C48 122.7(5) . .
N7 C47 H47A 118.7 . .
C48 C47 H47A 118.7 . .
C47 C48 C49 120.2(5) . .
C47 C48 H48A 119.9 . .
C49 C48 H48A 119.9 . .
C50 C49 C48 117.0(5) . .
C50 C49 C52 122.2(5) . .
C48 C49 C52 120.7(5) . .
C49 C50 C51 120.1(5) . .
C49 C50 H50A 119.9 . .
C51 C50 H50A 119.9 . .
N7 C51 C50 123.0(5) . .
N7 C51 H51A 118.5 . .
C50 C51 H51A 118.5 . .
N8 C52 C53 123.1(4) . .
N8 C52 C49 114.8(4) . .
C53 C52 C49 122.2(4) . .
C52 C53 C54 120.6(5) . .
C52 C53 H53A 119.7 . .
C54 C53 H53A 119.7 . .
C53 C54 C55 116.0(4) . .
C53 C54 C62 121.9(4) . .
C55 C54 C62 122.1(4) . .
C56 C55 C54 120.5(4) . .
C56 C55 H55A 119.7 . .
C54 C55 H55A 119.7 . .
N8 C56 C55 122.4(4) . .
N8 C56 C59 114.9(4) . .
C55 C56 C59 122.7(4) . .
N9 C57 C58 122.7(5) . .
N9 C57 H57A 118.7 . .
C58 C57 H57A 118.7 . .
C57 C58 C59 120.4(5) . .
C57 C58 H58A 119.8 . .
C59 C58 H58A 119.8 . .
C58 C59 C60 116.3(5) . .
C58 C59 C56 121.0(5) . .
C60 C59 C56 122.6(4) . .
C61 C60 C59 119.9(5) . .
C61 C60 H60A 120.0 . .
C59 C60 H60A 120.0 . .
N9 C61 C60 123.2(5) . .
N9 C61 H61A 118.4 . .
C60 C61 H61A 118.4 . .
C63 C62 C67 116.9(5) . .
C63 C62 C54 121.1(5) . .
C67 C62 C54 121.9(5) . .
C62 C63 C64 121.7(6) . .
C62 C63 H63A 119.2 . .
C64 C63 H63A 119.2 . .
C65 C64 C63 120.8(6) . .
C65 C64 H64A 119.6 . .
C63 C64 H64A 119.6 . .
C64 C65 C66 118.5(5) . .
C64 C65 C68 121.4(7) . .
C66 C65 C68 119.9(7) . .
C66 C67 C62 121.2(6) . .
C66 C67 H67A 119.4 . .
C62 C67 H67A 119.4 . .
C65 C66 C67 120.9(6) . .
C65 C66 H66A 119.6 . .
C67 C66 H66A 119.6 . .
C69 C68 C65 179.0(12) . .
C68 C69 H69 180.0 . .

loop_
_geom_bond_atom_site_label_1
_geom_bond_atom_site_label_2
_geom_bond_distance
_geom_bond_site_symmetry_2
Zn1 N9 2.038(4) 2_576
Zn1 N1 2.053(4) .
Zn1 Cl1 2.2172(17) .
Zn1 Cl2 2.2228(17) .
Zn2 N4 2.040(4) .
Zn2 N3 2.047(4) .
Zn2 Cl3 2.2114(15) .
Zn2 Cl4 2.2125(15) .
Zn3 N7 2.024(4) .
Zn3 N6 2.060(4) .
Zn3 Cl6 2.2156(16) .
Zn3 Cl5 2.2196(16) .
N1 C1 1.340(7) .
N1 C5 1.360(6) .
N2 C10 1.337(6) .
N2 C6 1.349(6) .
N3 C15 1.335(7) .
N3 C11 1.345(6) .
C1 C2 1.365(7) .
C1 H1A 0.9500 .
C2 C3 1.433(7) .
C2 H2A 0.9500 .
C3 C4 1.367(7) .
C3 C6 1.505(7) .
C4 C5 1.364(7) .
C4 H4A 0.9500 .
C5 H5A 0.9500 .
C6 C7 1.380(7) .
C7 C8 1.391(7) .
C7 H7A 0.9500 .
C8 C9 1.410(7) .
C8 C16 1.473(7) .
C9 C10 1.389(7) .
C9 H9A 0.9500 .
C10 C13 1.489(6) .
C11 C12 1.381(7) .
C11 H11A 0.9500 .
C12 C13 1.370(7) .
C12 H12A 0.9500 .
C13 C14 1.398(7) .
C14 C15 1.378(7) .
C14 H14A 0.9500 .
C15 H15A 0.9500 .
C16 C21 1.388(8) .
C16 C17 1.398(8) .
C17 C18 1.399(9) .
C17 H17A 0.9500 .
C18 C19 1.383(10) .
C18 H18A 0.9500 .
C19 C20 1.381(9) .
C19 C22 1.437(9) .
C20 C21 1.383(8) .
C20 H20A 0.9500 .
C21 H21A 0.9500 .
C22 C23 1.162(10) .
C23 H23 0.9500 .
N4 C28 1.335(6) .
N4 C24 1.349(6) .
N5 C29 1.337(6) .
N5 C33 1.342(6) .
N6 C34 1.341(6) .
N6 C38 1.349(7) .
C24 C25 1.355(7) .
C24 H24A 0.9500 .
C25 C26 1.399(7) .
C25 H25A 0.9500 .
C26 C27 1.379(7) .
C26 C29 1.494(6) .
C27 C28 1.376(7) .
C27 H27A 0.9500 .
C28 H28A 0.9500 .
C29 C30 1.381(7) .
C30 C31 1.391(7) .
C30 H30A 0.9500 .
C31 C32 1.380(7) .
C31 C39 1.495(7) .
C32 C33 1.384(7) .
C32 H32A 0.9500 .
C33 C36 1.484(7) .
C34 C35 1.380(7) .
C34 H34A 0.9500 .
C35 C36 1.369(7) .
C35 H35A 0.9500 .
C36 C37 1.488(7) .
C37 C38 1.349(7) .
C37 H37A 0.9500 .
C38 H38A 0.9500 .
C39 C40 1.380(8) .
C39 C44 1.391(8) .
C40 C41 1.391(7) .
C40 H40A 0.9500 .
C41 C42 1.384(9) .
C41 H41A 0.9500 .
C42 C43 1.372(9) .
C42 C45 1.457(8) .
C43 C44 1.381(8) .
C43 H43A 0.9500 .
C44 H44A 0.9500 .
C45 C46 1.165(10) .
N7 C51 1.328(7) .
N7 C47 1.341(7) .
N8 C56 1.346(6) .
N8 C52 1.351(6) .
N9 C61 1.320(7) .
N9 C57 1.354(7) .
N9 Zn1 2.038(4) 2_576
C46 H46 0.9500 .
C47 C48 1.370(8) .
C47 H47A 0.9500 .
C48 C49 1.374(7) .
C48 H48A 0.9500 .
C49 C50 1.362(7) .
C49 C52 1.502(7) .
C50 C51 1.378(7) .
C50 H50A 0.9500 .
C51 H51A 0.9500 .
C52 C53 1.374(7) .
C53 C54 1.389(7) .
C53 H53A 0.9500 .
C54 C55 1.408(7) .
C54 C62 1.482(7) .
C55 C56 1.381(7) .
C55 H55A 0.9500 .
C56 C59 1.473(7) .
C57 C58 1.368(8) .
C57 H57A 0.9500 .
C58 C59 1.381(7) .
C58 H58A 0.9500 .
C59 C60 1.398(7) .
C60 C61 1.379(7) .
C60 H60A 0.9500 .
C61 H61A 0.9500 .
C62 C63 1.374(8) .
C62 C67 1.385(8) .
C63 C64 1.382(9) .
C63 H63A 0.9500 .
C64 C65 1.362(10) .
C64 H64A 0.9500 .
C65 C66 1.369(9) .
C65 C68 1.450(9) .
C67 C66 1.380(8) .
C67 H67A 0.9500 .
C66 H66A 0.9500 .
C68 C69 1.172(11) .
C69 H69 0.9500 .

loop_
_platon_squeeze_void_nr
_platon_squeeze_void_average_x
_platon_squeeze_void_average_y
_platon_squeeze_void_average_z
_platon_squeeze_void_volume
_platon_squeeze_void_count_electrons
_platon_squeeze_void_content
1 -0.047 0.000 0.500 1835 405 ' '
2 0.476 0.467 0.263 6 0 ' '
3 0.524 0.533 0.737 5 1 ' '
